data_1577369
loop_
_publ_author_name
'Nahon, Emily'
'Nelmes, Gareth R.'
'Dallerba, Elena'
'Lim, Li Feng'
'Cox, Nicholas'
'McMullin, Claire L.'
'Massi, Massimiliano'
'Kallmeier, Fabian'
'Hicks, Jamie'

_publ_section_title
;
 Xanthene-to-fluorene skeletal editing <i>via</i> oxygen deletion mediated
 by boron and aluminium radicals.
;
_journal_issue 21
_journal_name_full 'Chemical science'
_journal_page_first 10755
_journal_page_last 10761
_journal_paper_doi 10.1039/d6sc01056c
_journal_volume 17
_journal_year 2026
_chemical_formula_moiety 'C55 H78 B Li N2 O3, 2(C6 H6)'
_chemical_formula_sum 'C67 H90 B Li N2 O3'
_chemical_formula_weight 989.15
_space_group_crystal_system orthorhombic
_space_group_IT_number 18
_space_group_name_Hall 'P 2 2ab'
_space_group_name_H-M_alt 'P 21 21 2'
_atom_sites_solution_hydrogens geom
_atom_sites_solution_primary dual
_audit_creation_date 2023-06-28
_audit_creation_method
;
Olex2 1.5
(compiled 2022.04.07 svn.rca3783a0 for OlexSys, GUI svn.r6498)
;
_audit_update_record
;
2025-12-11 deposited with the CCDC.	2026-04-17 downloaded from the CCDC.
;
_cell_angle_alpha 90
_cell_angle_beta 90
_cell_angle_gamma 90
_cell_formula_units_Z 2
_cell_length_a 10.5718(2)
_cell_length_b 18.7926(3)
_cell_length_c 15.2111(2)
_cell_measurement_reflns_used 10226
_cell_measurement_temperature 150.00(10)
_cell_measurement_theta_max 77.5080
_cell_measurement_theta_min 3.7270
_cell_volume 3022.01(8)
_computing_cell_refinement 'CrysAlisPro 1.171.42.85a (Rigaku OD, 2023)'
_computing_data_collection 'CrysAlisPro 1.171.42.85a (Rigaku OD, 2023)'
_computing_data_reduction 'CrysAlisPro 1.171.42.85a (Rigaku OD, 2023)'
_computing_molecular_graphics 'Olex2 1.5 (Dolomanov et al., 2009)'
_computing_publication_material 'Olex2 1.5 (Dolomanov et al., 2009)'
_computing_structure_refinement 'SHELXL 2018/3 (Sheldrick, 2015)'
_computing_structure_solution 'SHELXT 2018/2 (Sheldrick, 2018)'
_diffrn_ambient_environment N~2~
_diffrn_ambient_temperature 150.00(10)
_diffrn_detector 'Hybrid Pixel Array Detector'
_diffrn_detector_area_resol_mean 10.0000
_diffrn_detector_type HyPix
_diffrn_measured_fraction_theta_full 1.000
_diffrn_measured_fraction_theta_max 0.987
_diffrn_measurement_details
;
List of Runs (angles in degrees, time in seconds):

  # Type    Start    End  Width  t~exp~   \w     \q     \k     \f   Frames
#--------------------------------------------------------------------------
  1  \w    -83.00 -48.00   0.50    0.50    --  -46.57-162.00  47.00   70
  2  \w   -119.00 -87.00   0.50    0.50    --  -46.57-162.00  47.00   64
  3  \w     75.00 101.00   0.50    0.50    --   46.57-162.00  47.00   52
  4  \w     87.00 134.00   0.50    1.94    --  107.75-162.00  47.00   94
  5  \w    116.00 149.00   0.50    1.94    --  107.75 117.00 -75.00   66
  6  \w     89.00 114.00   0.50    1.94    --  107.75 162.00  74.00   50
  7  \w     -8.00  28.00   0.50    0.50    --  -46.57  19.00 -60.00   72
  8  \w     -4.00  30.00   0.50    0.50    --  -46.57  19.00-120.00   68
  9  \w     -7.00  24.00   0.50    0.50    --  -46.57  19.00-150.00   62
 10  \w     -1.00  29.00   0.50    0.50    --  -46.57  19.00  90.00   60
 11  \w    -75.00 -50.00   0.50    0.50    --  -46.57 117.00 -75.00   50
 12  \w     32.00  58.00   0.50    1.94    --  107.75 -30.00  60.00   52
 13  \w     76.00 105.00   0.50    1.94    --  107.75 -95.00 -90.00   58
 14  \w     33.00  59.00   0.50    1.94    --  107.75 -30.00 -60.00   52
 15  \w     40.00  71.00   0.50    1.94    --  107.75 -95.00 -90.00   62
 16  \w     38.00  69.00   0.50    1.94    --  107.75 -45.00  90.00   62
 17  \w     32.00  58.00   0.50    1.94    --  107.75 -30.00   0.00   52
 18  \w     34.00  59.00   0.50    1.94    --  107.75 -30.00  30.00   50
 19  \w     34.00  59.00   0.50    1.94    --  107.75 -30.00  90.00   50
 20  \w     47.00  73.00   0.50    1.94    --  107.75 -45.00 150.00   52
 21  \w     36.00  63.00   0.50    1.94    --  107.75 -45.00  30.00   54
 22  \w     37.00  93.00   0.50    1.94    --  107.75 -61.00-120.00  112
 23  \w     37.00  62.00   0.50    1.94    --  107.75 -45.00-120.00   50
 24  \w     48.00  73.00   0.50    1.94    --  107.75 -45.00 -60.00   50
 25  \w     36.00  61.00   0.50    1.94    --  107.75 -45.00  60.00   50
 26  \w     32.00  57.00   0.50    1.94    --  107.75 -30.00-180.00   50
;
_diffrn_measurement_device 'four-circle diffractometer'
_diffrn_measurement_device_type 'SuperNova, Dual, Cu at home/near, HyPix'
_diffrn_measurement_method '\w scans'
_diffrn_orient_matrix_type 'CrysAlisPro convention (1999,Acta A55,543-557)'
_diffrn_orient_matrix_UB_11 -0.0078845000
_diffrn_orient_matrix_UB_12 0.0391870000
_diffrn_orient_matrix_UB_13 0.0888167000
_diffrn_orient_matrix_UB_21 0.0284374000
_diffrn_orient_matrix_UB_22 0.0710048000
_diffrn_orient_matrix_UB_23 -0.0466749000
_diffrn_orient_matrix_UB_31 -0.1426330000
_diffrn_orient_matrix_UB_32 0.0119274000
_diffrn_orient_matrix_UB_33 -0.0141915000
_diffrn_radiation_monochromator mirror
_diffrn_radiation_probe x-ray
_diffrn_radiation_type 'Cu K\a'
_diffrn_radiation_wavelength 1.54184
_diffrn_reflns_av_R_equivalents 0.0335
_diffrn_reflns_av_unetI/netI 0.0360
_diffrn_reflns_Laue_measured_fraction_full 1.000
_diffrn_reflns_Laue_measured_fraction_max 0.987
_diffrn_reflns_limit_h_max 5
_diffrn_reflns_limit_h_min -13
_diffrn_reflns_limit_k_max 23
_diffrn_reflns_limit_k_min -21
_diffrn_reflns_limit_l_max 19
_diffrn_reflns_limit_l_min -19
_diffrn_reflns_number 16504
_diffrn_reflns_point_group_measured_fraction_full 0.984
_diffrn_reflns_point_group_measured_fraction_max 0.945
_diffrn_reflns_theta_full 67.684
_diffrn_reflns_theta_max 77.881
_diffrn_reflns_theta_min 3.739
_diffrn_source 'micro-focus sealed X-ray tube'
_diffrn_source_type 'SuperNova (Cu) X-ray Source'
_exptl_absorpt_coefficient_mu 0.489
_exptl_absorpt_correction_T_max 1.00000
_exptl_absorpt_correction_T_min 0.83591
_exptl_absorpt_correction_type multi-scan
_exptl_absorpt_process_details
;
CrysAlisPro 1.171.42.85a (Rigaku Oxford Diffraction, 2023)
Empirical absorption correction using spherical harmonics,
implemented in SCALE3 ABSPACK scaling algorithm.
;
_exptl_crystal_colour colourless
_exptl_crystal_colour_primary colourless
_exptl_crystal_density_diffrn 1.087
_exptl_crystal_description block
_exptl_crystal_F_000 1076
_exptl_crystal_size_max 0.3
_exptl_crystal_size_mid 0.15
_exptl_crystal_size_min 0.1
_refine_diff_density_max 0.249
_refine_diff_density_min -0.190
_refine_diff_density_rms 0.036
_refine_ls_abs_structure_details
;
 Flack x determined using 2097 quotients [(I+)-(I-)]/[(I+)+(I-)]
 (Parsons, Flack and Wagner, Acta Cryst. B69 (2013) 249-259).
;
_refine_ls_abs_structure_Flack 0.03(15)
_refine_ls_extinction_method none
_refine_ls_goodness_of_fit_ref 1.058
_refine_ls_hydrogen_treatment constr
_refine_ls_matrix_type full
_refine_ls_number_parameters 431
_refine_ls_number_reflns 6122
_refine_ls_number_restraints 214
_refine_ls_restrained_S_all 1.144
_refine_ls_R_factor_all 0.0516
_refine_ls_R_factor_gt 0.0474
_refine_ls_shift/su_max 0.001
_refine_ls_shift/su_mean 0.000
_refine_ls_structure_factor_coef Fsqd
_refine_ls_weighting_details 'w=1/[\s^2^(Fo^2^)+(0.0801P)^2^+0.2610P] where P=(Fo^2^+2Fc^2^)/3'
_refine_ls_weighting_scheme calc
_refine_ls_wR_factor_gt 0.1292
_refine_ls_wR_factor_ref 0.1331
_reflns_Friedel_coverage 0.706
_reflns_Friedel_fraction_full 0.964
_reflns_Friedel_fraction_max 0.892
_reflns_number_gt 5541
_reflns_number_total 6122
_reflns_threshold_expression 'I > 2\s(I)'
_cod_data_source_file d6sc01056c2.cif
_cod_data_source_block 3-Li
_cod_database_code 1577369
_shelx_shelxl_version_number 2018/3
_chemical_oxdiff_formula 'C60 H60 B1 N2 O1 Li1'
_shelx_space_group_comment
;
The symmetry employed for this shelxl refinement is uniquely defined
by the following loop, which should always be used as a source of
symmetry information in preference to the above space-group names.
They are only intended as comments.
;
_shelx_estimated_absorpt_t_max 0.953
_shelx_estimated_absorpt_t_min 0.867
_olex2_refinement_description
;
1. Fixed Uiso
 At 1.2 times of:
  All C(H) groups, All C(H,H) groups
 At 1.5 times of:
  All C(H,H,H) groups
2. Restrained distances
 C24A-C22 = C24-C22 = C23A-C22 = C23-C22
 1.53 with sigma of 0.008
 C31-C30 = C30-C29 = C31_$2-C29
 1.4 with sigma of 0.005
 C20A-C19 = C20-C19 = C21A-C19 = C21-C19
 1.53 with sigma of 0.008
 O2-C28 = O2-C25
 1.45 with sigma of 0.02
 C28-C27 = C27-C26 = C26-C25
 1.5 with sigma of 0.02
 O2A-C28A = O2A-C25A
 1.45 with sigma of 0.008
 C25A-C26A = C26A-C27A = C27A-C28A
 1.5 with sigma of 0.008
 C23A-C22A = C23-C22 = C24-C22 = C24A-C22A = C22A-C14 = C22-C14
 1.53 with sigma of 0.008
 C24A-C23A = C24-C23
 2.5 with sigma of 0.008
 C20A-C20 = C21A-C21
 2.5 with sigma of 0.008
 C27A-C25A
 2.45 with sigma of 0.008
 C28A-C26A
 2.45 with sigma of 0.008
3. Uiso/Uaniso restraints and constraints
C29 \\sim C30 \\sim C31: within 2A with sigma of 0.003 and sigma for terminal
atoms of 0.006 within 2A
C23 \\sim C23A \\sim C22 \\sim C22A \\sim C24A \\sim C24: within 2A with sigma
of 0.005 and sigma for terminal atoms of 0.01 within 2A
C20 \\sim C20A \\sim C21A \\sim C21 \\sim C19: within 2A with sigma of 0.005
and sigma for terminal atoms of 0.01 within 2A
C28A \\sim C27A \\sim C26A \\sim C25A \\sim O2A: within 2A with sigma of 0.005
and sigma for terminal atoms of 0.01 within 2A
O2 \\sim C28 \\sim C27 \\sim C26 \\sim C25: within 2A with sigma of 0.005 and
sigma for terminal atoms of 0.01 within 2A
C35 \\sim C34 \\sim C33 \\sim C32 \\sim C37 \\sim C36: within 2A with sigma of
0.005 and sigma for terminal atoms of 0.01 within 2A
4. Others
 Sof(C24A)=Sof(H24D)=Sof(H24E)=Sof(H24F)=Sof(C23A)=Sof(H23D)=Sof(H23E)=
 Sof(H23F)=Sof(C22A)=Sof(H22A)=1-FVAR(1)
 Sof(C22)=Sof(H22)=Sof(C24)=Sof(H24A)=Sof(H24B)=Sof(H24C)=Sof(C23)=Sof(H23A)=
 Sof(H23B)=Sof(H23C)=FVAR(1)
 Sof(H19A)=Sof(C21A)=Sof(H21D)=Sof(H21E)=Sof(H21F)=Sof(C20A)=Sof(H20D)=
 Sof(H20E)=Sof(H20F)=1-FVAR(2)
 Sof(H19)=Sof(C20)=Sof(H20A)=Sof(H20B)=Sof(H20C)=Sof(C21)=Sof(H21A)=Sof(H21B)=
 Sof(H21C)=FVAR(2)
 Sof(O2A)=Sof(C28A)=Sof(H28C)=Sof(H28D)=Sof(C27A)=Sof(H27C)=Sof(H27D)=
 Sof(C26A)=Sof(H26C)=Sof(H26D)=Sof(C25A)=Sof(H25C)=Sof(H25D)=1-FVAR(3)
 Sof(O2)=Sof(C27)=Sof(H27A)=Sof(H27B)=Sof(C26)=Sof(H26A)=Sof(H26B)=Sof(C28)=
 Sof(H28A)=Sof(H28B)=Sof(C25)=Sof(H25A)=Sof(H25B)=FVAR(3)
 Fixed Sof: C36(0.5) H36(0.5) C37(0.5) H37(0.5) C32(0.5) H32(0.5) C33(0.5)
 H33(0.5) C34(0.5) H34(0.5) C35(0.5) H35(0.5)
5.a Ternary CH refined with riding coordinates:
 C22(H22), C19(H19), C19(H19A), C22A(H22A)
5.b Secondary CH2 refined with riding coordinates:
 C27(H27A,H27B), C26(H26A,H26B), C28(H28A,H28B), C25(H25A,H25B), C28A(H28C,
 H28D), C27A(H27C,H27D), C26A(H26C,H26D), C25A(H25C,H25D)
5.c Aromatic/amide H refined with riding coordinates:
 C3(H3), C5(H5), C30(H30), C17(H17), C29(H29), C16(H16), C15(H15), C31(H31),
 C36(H36), C37(H37), C32(H32), C33(H33), C34(H34), C35(H35)
5.d Fitted hexagon refined as free rotating group:
 C36(C37,C32,C33,C34,C35)
5.e Idealised Me refined as rotating group:
 C10(H10A,H10B,H10C), C11(H11A,H11B,H11C), C12(H12A,H12B,H12C), C9(H9A,H9B,
 H9C), C24(H24A,H24B,H24C), C23(H23A,H23B,H23C), C20(H20A,H20B,H20C), C21(H21A,
 H21B,H21C), C24A(H24D,H24E,H24F), C23A(H23D,H23E,H23F), C21A(H21D,H21E,H21F),
 C20A(H20D,H20E,H20F)
;
_olex2_submission_special_instructions 'No special instructions were received'
_oxdiff_exptl_absorpt_empirical_details
;
Empirical correction (ABSPACK) includes:
- Absorption correction using spherical harmonics
- Frame scaling
;
_oxdiff_exptl_absorpt_empirical_full_max 1.648
_oxdiff_exptl_absorpt_empirical_full_min 0.757

loop_
_space_group_symop_operation_xyz
'x, y, z'
'-x, -y, z'
'-x+1/2, y+1/2, -z'
'x+1/2, -y+1/2, -z'

loop_
_atom_site_label
_atom_site_type_symbol
_atom_site_fract_x
_atom_site_fract_y
_atom_site_fract_z
_atom_site_U_iso_or_equiv
_atom_site_adp_type
_atom_site_occupancy
_atom_site_site_symmetry_order
_atom_site_calc_flag
_atom_site_refinement_flags_posn
_atom_site_refinement_flags_adp
_atom_site_refinement_flags_occupancy
_atom_site_disorder_assembly
_atom_site_disorder_group
O1 O 0.500000 0.500000 0.41119(14) 0.0392(5) Uani 1 2 d S T P A .
N1 N 0.47005(15) 0.43204(10) 0.27980(11) 0.0312(4) Uani 1 1 d . . . . .
C1 C 0.47531(17) 0.46355(10) 0.12238(13) 0.0276(4) Uani 1 1 d . . . . .
C2 C 0.44789(17) 0.41585(11) 0.19075(13) 0.0281(4) Uani 1 1 d . . . . .
C6 C 0.45884(19) 0.44206(11) 0.03487(13) 0.0307(4) Uani 1 1 d . . . . .
C3 C 0.39901(19) 0.34915(11) 0.16597(14) 0.0316(4) Uani 1 1 d . . . . .
H3 H 0.378290 0.316265 0.211156 0.038 Uiso 1 1 calc R U . . .
C4 C 0.3791(2) 0.32834(11) 0.07848(14) 0.0326(4) Uani 1 1 d . . . . .
C8 C 0.3221(2) 0.25461(12) 0.05990(16) 0.0379(5) Uani 1 1 d . . . . .
C7 C 0.500000 0.500000 -0.02813(19) 0.0335(6) Uani 1 2 d S T P . .
C5 C 0.4112(2) 0.37571(12) 0.01216(14) 0.0340(4) Uani 1 1 d . . . . .
H5 H 0.400778 0.362943 -0.047836 0.041 Uiso 1 1 calc R U . . .
O2 O 0.4359(4) 0.5688(2) 0.6047(2) 0.0702(12) Uani 0.767(8) 1 d D U P A 1
C13 C 0.4583(2) 0.37183(12) 0.33916(13) 0.0365(5) Uani 1 1 d . . . . .
C18 C 0.5589(2) 0.32416(14) 0.34613(15) 0.0445(5) Uani 1 1 d . . . . .
C10 C 0.1910(2) 0.25020(14) 0.10202(19) 0.0469(6) Uani 1 1 d . . . . .
H10A H 0.199092 0.253772 0.166045 0.070 Uiso 1 1 calc R U . . .
H10B H 0.151557 0.204667 0.086692 0.070 Uiso 1 1 calc R U . . .
H10C H 0.138306 0.289340 0.080295 0.070 Uiso 1 1 calc R U . . .
C14 C 0.3455(2) 0.36095(15) 0.38563(16) 0.0462(6) Uani 1 1 d D . . . .
C11 C 0.4080(3) 0.19641(13) 0.0981(2) 0.0494(6) Uani 1 1 d . . . . .
H11A H 0.492342 0.200038 0.071737 0.074 Uiso 1 1 calc R U . . .
H11B H 0.371953 0.149550 0.085050 0.074 Uiso 1 1 calc R U . . .
H11C H 0.414545 0.202510 0.161937 0.074 Uiso 1 1 calc R U . . .
C12 C 0.3897(3) 0.52520(14) -0.08574(16) 0.0451(5) Uani 1 1 d . . . . .
H12A H 0.363856 0.486629 -0.125214 0.068 Uiso 1 1 calc R U . . .
H12B H 0.416420 0.566400 -0.120583 0.068 Uiso 1 1 calc R U . . .
H12C H 0.318202 0.538675 -0.048224 0.068 Uiso 1 1 calc R U . . .
C22 C 0.2336(6) 0.4098(5) 0.3771(7) 0.0536(11) Uani 0.74(3) 1 d D U P B 1
H22 H 0.254763 0.450738 0.337779 0.064 Uiso 0.74(3) 1 calc R U P B 1
C30 C 0.1195(3) 0.53107(15) 0.1133(2) 0.0551(6) Uani 1 1 d D U . . .
H30 H 0.200796 0.552555 0.113413 0.066 Uiso 1 1 calc R U . . .
C19 C 0.6818(3) 0.33717(17) 0.29748(18) 0.0556(7) Uani 1 1 d D U . . .
H19 H 0.666260 0.368086 0.245070 0.067 Uiso 0.39(4) 1 calc R U P C 1
H19A H 0.658238 0.359679 0.240203 0.067 Uiso 0.61(4) 1 calc R U P C 2
C9 C 0.3063(3) 0.24115(14) -0.03885(18) 0.0473(6) Uani 1 1 d . . . . .
H9A H 0.251874 0.278016 -0.064222 0.071 Uiso 1 1 calc R U . . .
H9B H 0.267655 0.194342 -0.048030 0.071 Uiso 1 1 calc R U . . .
H9C H 0.389361 0.242477 -0.067457 0.071 Uiso 1 1 calc R U . . .
C17 C 0.5454(4) 0.26509(17) 0.4014(2) 0.0631(8) Uani 1 1 d . . . . .
H17 H 0.613033 0.232050 0.406485 0.076 Uiso 1 1 calc R U . . .
B1 B 0.500000 0.500000 0.3249(2) 0.0314(6) Uani 1 2 d S T P . .
C29 C 0.1068(3) 0.45890(15) 0.1129(3) 0.0663(8) Uani 1 1 d D U . . .
H29 H 0.180059 0.429630 0.112011 0.080 Uiso 1 1 calc R U . . .
C16 C 0.4371(4) 0.2540(2) 0.4482(2) 0.0724(10) Uani 1 1 d . . . . .
H16 H 0.429951 0.213851 0.485807 0.087 Uiso 1 1 calc R U . . .
C15 C 0.3387(3) 0.3010(2) 0.4407(2) 0.0658(9) Uani 1 1 d . . . . .
H15 H 0.263765 0.292893 0.473723 0.079 Uiso 1 1 calc R U . . .
C31 C 0.0117(3) 0.57203(17) 0.1137(3) 0.0760(9) Uani 1 1 d D U . . .
H31 H 0.018903 0.622413 0.114502 0.091 Uiso 1 1 calc R U . . .
C24 C 0.1229(6) 0.3667(6) 0.3385(8) 0.0642(18) Uani 0.74(3) 1 d D U P B 1
H24A H 0.150834 0.342420 0.284898 0.096 Uiso 0.74(3) 1 calc R U P B 1
H24B H 0.052859 0.398921 0.324388 0.096 Uiso 0.74(3) 1 calc R U P B 1
H24C H 0.094520 0.331410 0.381603 0.096 Uiso 0.74(3) 1 calc R U P B 1
C23 C 0.1961(10) 0.4368(5) 0.4683(6) 0.0649(19) Uani 0.74(3) 1 d D U P B 1
H23A H 0.168123 0.396635 0.504523 0.097 Uiso 0.74(3) 1 calc R U P B 1
H23B H 0.127124 0.471283 0.462670 0.097 Uiso 0.74(3) 1 calc R U P B 1
H23C H 0.269157 0.459685 0.496123 0.097 Uiso 0.74(3) 1 calc R U P B 1
C20 C 0.769(2) 0.3753(14) 0.3626(15) 0.070(4) Uani 0.39(4) 1 d D U P C 1
H20A H 0.728551 0.419507 0.382268 0.105 Uiso 0.39(4) 1 calc R U P C 1
H20B H 0.849372 0.386499 0.333744 0.105 Uiso 0.39(4) 1 calc R U P C 1
H20C H 0.784431 0.344465 0.413336 0.105 Uiso 0.39(4) 1 calc R U P C 1
C21 C 0.725(3) 0.2624(8) 0.2676(15) 0.075(4) Uani 0.39(4) 1 d D U P C 1
H21A H 0.734667 0.231641 0.319173 0.113 Uiso 0.39(4) 1 calc R U P C 1
H21B H 0.805669 0.266133 0.236603 0.113 Uiso 0.39(4) 1 calc R U P C 1
H21C H 0.660971 0.242063 0.228181 0.113 Uiso 0.39(4) 1 calc R U P C 1
C27 C 0.3157(6) 0.6468(3) 0.6894(3) 0.0712(14) Uani 0.767(8) 1 d D U P A 1
H27A H 0.265330 0.691083 0.686235 0.085 Uiso 0.767(8) 1 calc R U P A 1
H27B H 0.278579 0.614646 0.734093 0.085 Uiso 0.767(8) 1 calc R U P A 1
C26 C 0.4533(5) 0.6619(3) 0.7079(3) 0.0711(12) Uani 0.767(8) 1 d D U P A 1
H26A H 0.479376 0.707678 0.681313 0.085 Uiso 0.767(8) 1 calc R U P A 1
H26B H 0.469466 0.663691 0.771956 0.085 Uiso 0.767(8) 1 calc R U P A 1
C28 C 0.3259(6) 0.6110(3) 0.6008(3) 0.0822(15) Uani 0.767(8) 1 d D U P A 1
H28A H 0.250632 0.581005 0.589406 0.099 Uiso 0.767(8) 1 calc R U P A 1
H28B H 0.333015 0.646849 0.553392 0.099 Uiso 0.767(8) 1 calc R U P A 1
C25 C 0.5213(5) 0.6021(3) 0.6672(3) 0.0783(14) Uani 0.767(8) 1 d D U P A 1
H25A H 0.598069 0.619555 0.636777 0.094 Uiso 0.767(8) 1 calc R U P A 1
H25B H 0.547316 0.567413 0.712707 0.094 Uiso 0.767(8) 1 calc R U P A 1
Li1 Li 0.500000 0.500000 0.5228(4) 0.072(2) Uani 1 2 d S T P . .
C24A C 0.1236(18) 0.3873(15) 0.3105(16) 0.058(3) Uani 0.26(3) 1 d D U P B 2
H24D H 0.160346 0.370197 0.255280 0.087 Uiso 0.26(3) 1 calc R U P B 2
H24E H 0.069493 0.428581 0.298626 0.087 Uiso 0.26(3) 1 calc R U P B 2
H24F H 0.072974 0.349398 0.337262 0.087 Uiso 0.26(3) 1 calc R U P B 2
C23A C 0.172(3) 0.4528(15) 0.4488(16) 0.066(4) Uani 0.26(3) 1 d D U P B 2
H23D H 0.146491 0.420899 0.496490 0.098 Uiso 0.26(3) 1 calc R U P B 2
H23E H 0.098461 0.478829 0.426975 0.098 Uiso 0.26(3) 1 calc R U P B 2
H23F H 0.235245 0.486721 0.470979 0.098 Uiso 0.26(3) 1 calc R U P B 2
C21A C 0.7673(15) 0.2743(7) 0.2750(8) 0.067(3) Uani 0.61(4) 1 d D U P C 2
H21D H 0.801402 0.253789 0.329345 0.100 Uiso 0.61(4) 1 calc R U P C 2
H21E H 0.837106 0.290543 0.237742 0.100 Uiso 0.61(4) 1 calc R U P C 2
H21F H 0.718209 0.238051 0.243627 0.100 Uiso 0.61(4) 1 calc R U P C 2
C20A C 0.7648(13) 0.3916(7) 0.3461(8) 0.059(2) Uani 0.61(4) 1 d D U P C 2
H20D H 0.711914 0.430914 0.367176 0.088 Uiso 0.61(4) 1 calc R U P C 2
H20E H 0.829350 0.410114 0.305965 0.088 Uiso 0.61(4) 1 calc R U P C 2
H20F H 0.805964 0.368488 0.396297 0.088 Uiso 0.61(4) 1 calc R U P C 2
O2A O 0.405(2) 0.5572(13) 0.601(2) 0.129(7) Uiso 0.233(8) 1 d D U P A 2
C28A C 0.279(2) 0.5648(14) 0.640(2) 0.134(7) Uiso 0.233(8) 1 d D U P A 2
H28C H 0.254337 0.521357 0.672575 0.161 Uiso 0.233(8) 1 calc R U P A 2
H28D H 0.214654 0.575597 0.595011 0.161 Uiso 0.233(8) 1 calc R U P A 2
C27A C 0.299(4) 0.6270(19) 0.702(2) 0.141(7) Uiso 0.233(8) 1 d D U P A 2
H27C H 0.321245 0.610040 0.761331 0.169 Uiso 0.233(8) 1 calc R U P A 2
H27D H 0.220944 0.656068 0.705693 0.169 Uiso 0.233(8) 1 calc R U P A 2
C26A C 0.407(3) 0.6706(14) 0.662(2) 0.140(7) Uiso 0.233(8) 1 d D U P A 2
H26C H 0.375625 0.716980 0.640621 0.168 Uiso 0.233(8) 1 calc R U P A 2
H26D H 0.473254 0.679538 0.707270 0.168 Uiso 0.233(8) 1 calc R U P A 2
C25A C 0.460(3) 0.6271(14) 0.588(2) 0.143(7) Uiso 0.233(8) 1 d D U P A 2
H25C H 0.434070 0.647155 0.530576 0.172 Uiso 0.233(8) 1 calc R U P A 2
H25D H 0.552980 0.624888 0.590886 0.172 Uiso 0.233(8) 1 calc R U P A 2
C36 C 0.5845(9) 0.0591(6) 0.1976(5) 0.107(3) Uani 0.5 1 d G U P D -1
H36 H 0.641970 0.091989 0.172039 0.128 Uiso 0.5 1 calc R U P D -1
C37 C 0.5608(9) 0.0612(6) 0.2875(5) 0.118(3) Uani 0.5 1 d G U P D -1
H37 H 0.602069 0.095489 0.323292 0.142 Uiso 0.5 1 calc R U P D -1
C32 C 0.4767(11) 0.0131(7) 0.3249(3) 0.118(3) Uani 0.5 1 d G U P D -1
H32 H 0.460494 0.014514 0.386343 0.141 Uiso 0.5 1 calc R U P D -1
C33 C 0.4163(9) -0.0371(6) 0.2725(6) 0.121(3) Uani 0.5 1 d G U P D -1
H33 H 0.358820 -0.069962 0.298141 0.145 Uiso 0.5 1 calc R U P D -1
C34 C 0.4400(10) -0.0392(6) 0.1827(6) 0.111(3) Uani 0.5 1 d G U P D -1
H34 H 0.398719 -0.073462 0.146888 0.133 Uiso 0.5 1 calc R U P D -1
C35 C 0.5241(11) 0.0089(7) 0.1452(3) 0.101(3) Uani 0.5 1 d G U P D -1
H35 H 0.540293 0.007512 0.083836 0.121 Uiso 0.5 1 calc R U P D -1
C22A C 0.230(2) 0.4091(16) 0.3739(19) 0.057(2) Uani 0.26(3) 1 d D U P B 2
H22A H 0.269675 0.448295 0.338848 0.068 Uiso 0.26(3) 1 calc R U P B 2

loop_
_atom_site_aniso_label
_atom_site_aniso_U_11
_atom_site_aniso_U_22
_atom_site_aniso_U_33
_atom_site_aniso_U_23
_atom_site_aniso_U_13
_atom_site_aniso_U_12
O1 0.0384(11) 0.0519(13) 0.0271(10) 0.000 0.000 -0.0072(10)
N1 0.0282(8) 0.0391(9) 0.0263(8) 0.0030(7) -0.0005(6) -0.0031(7)
C1 0.0231(8) 0.0307(10) 0.0290(9) -0.0014(7) -0.0003(7) 0.0030(7)
C2 0.0221(8) 0.0347(10) 0.0275(9) 0.0007(7) -0.0010(7) 0.0028(7)
C6 0.0325(9) 0.0310(10) 0.0286(9) -0.0007(8) -0.0022(7) 0.0047(8)
C3 0.0271(9) 0.0335(10) 0.0341(9) 0.0031(8) -0.0007(8) 0.0007(8)
C4 0.0297(9) 0.0309(9) 0.0370(10) -0.0013(8) -0.0034(8) 0.0033(8)
C8 0.0366(11) 0.0323(10) 0.0448(12) -0.0021(9) -0.0036(9) 0.0022(9)
C7 0.0402(15) 0.0328(14) 0.0275(13) 0.000 0.000 0.0039(12)
C5 0.0369(10) 0.0330(10) 0.0322(10) -0.0029(8) -0.0030(8) 0.0050(8)
O2 0.092(2) 0.084(2) 0.0350(13) -0.0172(13) 0.0000(14) 0.030(2)
C13 0.0384(10) 0.0443(12) 0.0269(9) 0.0043(8) -0.0003(8) -0.0076(10)
C18 0.0500(13) 0.0503(13) 0.0331(11) 0.0096(10) -0.0059(10) -0.0010(11)
C10 0.0414(12) 0.0411(12) 0.0583(15) -0.0064(11) 0.0000(11) -0.0078(10)
C14 0.0453(12) 0.0577(15) 0.0356(11) -0.0013(11) 0.0049(10) -0.0181(11)
C11 0.0527(14) 0.0343(11) 0.0611(15) 0.0007(11) -0.0071(12) 0.0062(11)
C12 0.0581(14) 0.0405(11) 0.0368(11) 0.0015(9) -0.0110(10) 0.0040(11)
C22 0.0345(18) 0.072(2) 0.054(2) -0.0102(19) 0.0138(17) -0.0146(18)
C30 0.0432(11) 0.0499(13) 0.0722(16) 0.0021(12) 0.0069(11) 0.0065(11)
C19 0.0446(13) 0.0779(19) 0.0442(13) 0.0177(13) -0.0018(11) 0.0193(13)
C9 0.0537(14) 0.0379(11) 0.0502(14) -0.0105(10) -0.0057(11) -0.0035(11)
C17 0.083(2) 0.0577(16) 0.0483(15) 0.0197(13) -0.0132(15) -0.0013(16)
B1 0.0215(12) 0.0460(18) 0.0265(14) 0.000 0.000 0.0002(13)
C29 0.0455(13) 0.0520(15) 0.101(2) -0.0116(15) -0.0136(15) 0.0179(12)
C16 0.097(3) 0.067(2) 0.0534(17) 0.0278(15) -0.0087(16) -0.021(2)
C15 0.075(2) 0.078(2) 0.0443(14) 0.0093(14) 0.0108(14) -0.0358(18)
C31 0.0564(15) 0.0425(13) 0.129(3) 0.0132(17) 0.0178(17) 0.0063(12)
C24 0.0362(19) 0.085(4) 0.071(4) -0.003(3) 0.005(3) -0.014(2)
C23 0.060(3) 0.081(4) 0.053(3) -0.007(3) 0.017(2) 0.003(3)
C20 0.035(4) 0.100(8) 0.074(7) 0.024(6) -0.009(5) 0.007(6)
C21 0.058(8) 0.100(7) 0.067(6) 0.006(5) 0.000(6) 0.029(6)
C27 0.081(3) 0.073(3) 0.059(2) -0.018(2) -0.008(2) 0.027(2)
C26 0.076(2) 0.072(3) 0.065(2) -0.015(2) 0.006(2) 0.007(2)
C28 0.101(3) 0.085(3) 0.060(2) -0.019(2) -0.027(2) 0.035(3)
C25 0.076(3) 0.090(3) 0.069(2) -0.022(2) 0.002(2) 0.012(2)
Li1 0.086(5) 0.097(6) 0.033(3) 0.000 0.000 0.035(5)
C24A 0.035(5) 0.081(7) 0.058(7) 0.000(6) 0.013(5) -0.010(5)
C23A 0.058(7) 0.081(7) 0.057(7) -0.008(6) 0.017(5) 0.003(6)
C21A 0.050(5) 0.096(5) 0.054(3) -0.003(3) -0.002(4) 0.026(4)
C20A 0.034(3) 0.082(5) 0.061(4) 0.024(3) 0.000(3) 0.010(3)
C36 0.117(5) 0.106(7) 0.098(5) 0.001(5) 0.003(4) 0.047(5)
C37 0.123(5) 0.127(8) 0.105(5) -0.014(5) 0.004(5) 0.036(5)
C32 0.116(6) 0.140(8) 0.097(5) 0.004(5) 0.007(4) 0.027(5)
C33 0.117(5) 0.129(8) 0.118(5) 0.016(5) 0.002(5) 0.022(5)
C34 0.114(5) 0.108(8) 0.111(5) -0.009(5) -0.003(5) 0.037(5)
C35 0.106(6) 0.113(7) 0.083(4) -0.011(5) 0.004(4) 0.052(5)
C22A 0.039(4) 0.076(4) 0.056(4) -0.010(4) 0.016(4) -0.010(4)

loop_
_atom_type_symbol
_atom_type_description
_atom_type_scat_dispersion_real
_atom_type_scat_dispersion_imag
_atom_type_scat_source
C C 0.0181 0.0091 'International Tables Vol C Tables 4.2.6.8 and 6.1.1.4'
H H 0.0000 0.0000 'International Tables Vol C Tables 4.2.6.8 and 6.1.1.4'
B B 0.0090 0.0039 'International Tables Vol C Tables 4.2.6.8 and 6.1.1.4'
Li Li 0.0008 0.0003 'International Tables Vol C Tables 4.2.6.8 and 6.1.1.4'
N N 0.0311 0.0180 'International Tables Vol C Tables 4.2.6.8 and 6.1.1.4'
O O 0.0492 0.0322 'International Tables Vol C Tables 4.2.6.8 and 6.1.1.4'

loop_
_geom_angle_atom_site_label_1
_geom_angle_atom_site_label_2
_geom_angle_atom_site_label_3
_geom_angle
_geom_angle_site_symmetry_1
_geom_angle_site_symmetry_3
_geom_angle_publ_flag
B1 O1 Li1 180.0 . 2_665 ?
B1 O1 Li1 180.0 . . ?
Li1 O1 Li1 0.000(1) 2_665 . ?
C2 N1 C13 114.54(17) . . ?
C2 N1 B1 131.76(19) . . ?
C13 N1 B1 113.67(17) . . ?
C2 C1 C1 132.10(11) . 2_665 ?
C6 C1 C1 108.27(12) . 2_665 ?
C6 C1 C2 119.61(18) . . ?
C1 C2 N1 122.73(18) . . ?
C1 C2 C3 116.50(17) . . ?
C3 C2 N1 120.75(18) . . ?
C1 C6 C7 110.98(18) . . ?
C5 C6 C1 122.69(19) . . ?
C5 C6 C7 126.34(19) . . ?
C2 C3 H3 118.1 . . ?
C4 C3 C2 123.89(19) . . ?
C4 C3 H3 118.1 . . ?
C3 C4 C8 118.98(19) . . ?
C5 C4 C3 118.3(2) . . ?
C5 C4 C8 122.72(19) . . ?
C10 C8 C4 109.07(18) . . ?
C10 C8 C11 109.8(2) . . ?
C10 C8 C9 107.6(2) . . ?
C11 C8 C4 109.94(19) . . ?
C9 C8 C4 111.8(2) . . ?
C9 C8 C11 108.5(2) . . ?
C6 C7 C6 101.5(2) 2_665 . ?
C6 C7 C12 110.98(12) . 2_665 ?
C6 C7 C12 110.98(12) 2_665 . ?
C6 C7 C12 111.40(13) 2_665 2_665 ?
C6 C7 C12 111.41(13) . . ?
C12 C7 C12 110.3(3) 2_665 . ?
C6 C5 H5 120.5 . . ?
C4 C5 C6 118.95(19) . . ?
C4 C5 H5 120.5 . . ?
C28 O2 C25 107.4(4) . . ?
C28 O2 Li1 130.0(3) . 2_665 ?
C28 O2 Li1 130.0(3) . . ?
C25 O2 Li1 119.7(3) . . ?
C25 O2 Li1 119.7(3) . 2_665 ?
Li1 O2 Li1 0.0(3) 2_665 . ?
C18 C13 N1 118.86(19) . . ?
C18 C13 C14 121.1(2) . . ?
C14 C13 N1 120.0(2) . . ?
C13 C18 C19 120.9(2) . . ?
C13 C18 C17 118.5(3) . . ?
C17 C18 C19 120.6(3) . . ?
C8 C10 H10A 109.5 . . ?
C8 C10 H10B 109.5 . . ?
C8 C10 H10C 109.5 . . ?
H10A C10 H10B 109.5 . . ?
H10A C10 H10C 109.5 . . ?
H10B C10 H10C 109.5 . . ?
C13 C14 C22 122.5(5) . . ?
C13 C14 C15 117.5(3) . . ?
C13 C14 C22A 122.2(15) . . ?
C15 C14 C22 120.0(6) . . ?
C15 C14 C22A 120.2(15) . . ?
C8 C11 H11A 109.5 . . ?
C8 C11 H11B 109.5 . . ?
C8 C11 H11C 109.5 . . ?
H11A C11 H11B 109.5 . . ?
H11A C11 H11C 109.5 . . ?
H11B C11 H11C 109.5 . . ?
C7 C12 H12A 109.5 . . ?
C7 C12 H12B 109.5 . . ?
C7 C12 H12C 109.5 . . ?
H12A C12 H12B 109.5 . . ?
H12A C12 H12C 109.5 . . ?
H12B C12 H12C 109.5 . . ?
C14 C22 H22 110.2 . . ?
C14 C22 C24 108.1(6) . . ?
C14 C22 C23 109.2(7) . . ?
C24 C22 H22 110.2 . . ?
C23 C22 H22 110.2 . . ?
C23 C22 C24 108.9(6) . . ?
C29 C30 H30 120.8 . . ?
C29 C30 C31 118.4(3) . . ?
C31 C30 H30 120.8 . . ?
C18 C19 H19 110.0 . . ?
C18 C19 H19A 106.3 . . ?
C18 C19 C20 106.0(11) . . ?
C18 C19 C21 104.4(11) . . ?
C18 C19 C21A 119.5(7) . . ?
C18 C19 C20A 111.2(6) . . ?
C20 C19 H19 110.0 . . ?
C20 C19 C21 116.1(11) . . ?
C21 C19 H19 110.0 . . ?
C21A C19 H19A 106.3 . . ?
C21A C19 C20A 106.6(7) . . ?
C20A C19 H19A 106.3 . . ?
C8 C9 H9A 109.5 . . ?
C8 C9 H9B 109.5 . . ?
C8 C9 H9C 109.5 . . ?
H9A C9 H9B 109.5 . . ?
H9A C9 H9C 109.5 . . ?
H9B C9 H9C 109.5 . . ?
C18 C17 H17 119.3 . . ?
C16 C17 C18 121.3(3) . . ?
C16 C17 H17 119.3 . . ?
O1 B1 N1 117.52(12) . . ?
O1 B1 N1 117.51(12) . 2_665 ?
N1 B1 N1 125.0(2) . 2_665 ?
C30 C29 H29 119.7 . . ?
C30 C29 C31 120.5(3) . 2_565 ?
C31 C29 H29 119.7 2_565 . ?
C17 C16 H16 120.1 . . ?
C17 C16 C15 119.7(3) . . ?
C15 C16 H16 120.1 . . ?
C14 C15 H15 119.1 . . ?
C16 C15 C14 121.8(3) . . ?
C16 C15 H15 119.1 . . ?
C30 C31 C29 121.1(3) . 2_565 ?
C30 C31 H31 119.5 . . ?
C29 C31 H31 119.5 2_565 . ?
C22 C24 H24A 109.5 . . ?
C22 C24 H24B 109.5 . . ?
C22 C24 H24C 109.5 . . ?
H24A C24 H24B 109.5 . . ?
H24A C24 H24C 109.5 . . ?
H24B C24 H24C 109.5 . . ?
C22 C23 H23A 109.5 . . ?
C22 C23 H23B 109.5 . . ?
C22 C23 H23C 109.5 . . ?
H23A C23 H23B 109.5 . . ?
H23A C23 H23C 109.5 . . ?
H23B C23 H23C 109.5 . . ?
C19 C20 H20A 109.5 . . ?
C19 C20 H20B 109.5 . . ?
C19 C20 H20C 109.5 . . ?
H20A C20 H20B 109.5 . . ?
H20A C20 H20C 109.5 . . ?
H20B C20 H20C 109.5 . . ?
C19 C21 H21A 109.5 . . ?
C19 C21 H21B 109.5 . . ?
C19 C21 H21C 109.5 . . ?
H21A C21 H21B 109.5 . . ?
H21A C21 H21C 109.5 . . ?
H21B C21 H21C 109.5 . . ?
H27A C27 H27B 109.5 . . ?
C26 C27 H27A 111.7 . . ?
C26 C27 H27B 111.7 . . ?
C26 C27 C28 100.4(4) . . ?
C28 C27 H27A 111.7 . . ?
C28 C27 H27B 111.7 . . ?
C27 C26 H26A 110.9 . . ?
C27 C26 H26B 110.9 . . ?
H26A C26 H26B 108.9 . . ?
C25 C26 C27 104.4(4) . . ?
C25 C26 H26A 110.9 . . ?
C25 C26 H26B 110.9 . . ?
O2 C28 C27 105.7(4) . . ?
O2 C28 H28A 110.6 . . ?
O2 C28 H28B 110.6 . . ?
C27 C28 H28A 110.6 . . ?
C27 C28 H28B 110.6 . . ?
H28A C28 H28B 108.7 . . ?
O2 C25 C26 107.5(4) . . ?
O2 C25 H25A 110.2 . . ?
O2 C25 H25B 110.2 . . ?
C26 C25 H25A 110.2 . . ?
C26 C25 H25B 110.2 . . ?
H25A C25 H25B 108.5 . . ?
O1 Li1 O2 130.50(19) . 2_665 ?
O1 Li1 O2 130.50(19) . . ?
O1 Li1 O2A 128.9(10) . 2_665 ?
O1 Li1 O2A 128.9(10) . . ?
O1 Li1 C25A 112.3(7) . 2_665 ?
O2 Li1 O2 99.0(4) 2_665 . ?
O2 Li1 C25A 115.2(8) . 2_665 ?
O2 Li1 C25A 23.5(5) 2_665 2_665 ?
Li1 Li1 O1 0(10) 2_665 . ?
Li1 Li1 O2 0(10) 2_665 2_665 ?
Li1 Li1 O2 0(10) 2_665 . ?
Li1 Li1 O2A 0(10) 2_665 . ?
Li1 Li1 O2A 0(10) 2_665 2_665 ?
Li1 Li1 C25A 0(10) 2_665 2_665 ?
O2A Li1 O2A 102(2) 2_665 . ?
O2A Li1 C25A 111.4(13) . 2_665 ?
O2A Li1 C25A 32.7(6) 2_665 2_665 ?
H24D C24A H24E 109.5 . . ?
H24D C24A H24F 109.5 . . ?
H24E C24A H24F 109.5 . . ?
C22A C24A H24D 109.5 . . ?
C22A C24A H24E 109.5 . . ?
C22A C24A H24F 109.5 . . ?
H23D C23A H23E 109.5 . . ?
H23D C23A H23F 109.5 . . ?
H23E C23A H23F 109.5 . . ?
C22A C23A H23D 109.5 . . ?
C22A C23A H23E 109.5 . . ?
C22A C23A H23F 109.5 . . ?
C19 C21A H21D 109.5 . . ?
C19 C21A H21E 109.5 . . ?
C19 C21A H21F 109.5 . . ?
H21D C21A H21E 109.5 . . ?
H21D C21A H21F 109.5 . . ?
H21E C21A H21F 109.5 . . ?
C19 C20A H20D 109.5 . . ?
C19 C20A H20E 109.5 . . ?
C19 C20A H20F 109.5 . . ?
H20D C20A H20E 109.5 . . ?
H20D C20A H20F 109.5 . . ?
H20E C20A H20F 109.5 . . ?
Li1 O2A Li1 0.0(3) 2_665 . ?
C28A O2A Li1 143(2) . . ?
C25A O2A Li1 102.4(17) . . ?
C25A O2A C28A 109.3(19) . . ?
O2A C28A H28C 111.4 . . ?
O2A C28A H28D 111.4 . . ?
O2A C28A C27A 101.8(19) . . ?
H28C C28A H28D 109.3 . . ?
C27A C28A H28C 111.4 . . ?
C27A C28A H28D 111.4 . . ?
C28A C27A H27C 110.5 . . ?
C28A C27A H27D 110.5 . . ?
C28A C27A C26A 105.9(9) . . ?
H27C C27A H27D 108.7 . . ?
C26A C27A H27C 110.5 . . ?
C26A C27A H27D 110.5 . . ?
C27A C26A H26C 110.5 . . ?
C27A C26A H26D 110.5 . . ?
H26C C26A H26D 108.7 . . ?
C25A C26A C27A 106.1(9) . . ?
C25A C26A H26C 110.5 . . ?
C25A C26A H26D 110.5 . . ?
O2A C25A C26A 104.1(17) . . ?
O2A C25A H25C 110.9 . . ?
O2A C25A H25D 110.9 . . ?
C26A C25A H25C 110.9 . . ?
C26A C25A H25D 110.9 . . ?
H25C C25A H25D 109.0 . . ?
C37 C36 H36 120.0 . . ?
C37 C36 C35 120.0 . . ?
C35 C36 H36 120.0 . . ?
C36 C37 H37 120.0 . . ?
C36 C37 C32 120.0 . . ?
C32 C37 H37 120.0 . . ?
C37 C32 H32 120.0 . . ?
C33 C32 C37 120.0 . . ?
C33 C32 H32 120.0 . . ?
C32 C33 H33 120.0 . . ?
C32 C33 C34 120.0 . . ?
C34 C33 H33 120.0 . . ?
C33 C34 H34 120.0 . . ?
C35 C34 C33 120.0 . . ?
C35 C34 H34 120.0 . . ?
C36 C35 H35 120.0 . . ?
C34 C35 C36 120.0 . . ?
C34 C35 H35 120.0 . . ?
C14 C22A C24A 120.0(18) . . ?
C14 C22A C23A 123(2) . . ?
C14 C22A H22A 99.6 . . ?
C24A C22A H22A 99.6 . . ?
C23A C22A C24A 108.4(9) . . ?
C23A C22A H22A 99.6 . . ?

loop_
_geom_bond_atom_site_label_1
_geom_bond_atom_site_label_2
_geom_bond_distance
_geom_bond_site_symmetry_2
_geom_bond_publ_flag
O1 B1 1.313(4) . ?
O1 Li1 1.697(7) . ?
O1 Li1 1.697(7) 2_665 ?
N1 C2 1.408(3) . ?
N1 C13 1.453(3) . ?
N1 B1 1.484(2) . ?
C1 C1 1.466(4) 2_665 ?
C1 C2 1.403(3) . ?
C1 C6 1.402(3) . ?
C2 C3 1.407(3) . ?
C6 C7 1.514(3) . ?
C6 C5 1.388(3) . ?
C3 H3 0.9500 . ?
C3 C4 1.403(3) . ?
C4 C8 1.537(3) . ?
C4 C5 1.388(3) . ?
C8 C10 1.530(3) . ?
C8 C11 1.536(3) . ?
C8 C9 1.532(3) . ?
C7 C12 1.534(3) . ?
C7 C12 1.534(3) 2_665 ?
C5 H5 0.9500 . ?
O2 C28 1.408(6) . ?
O2 C25 1.453(6) . ?
O2 Li1 1.920(5) 2_665 ?
O2 Li1 1.920(5) . ?
C13 C18 1.394(3) . ?
C13 C14 1.402(3) . ?
C18 C19 1.515(4) . ?
C18 C17 1.400(4) . ?
C10 H10A 0.9800 . ?
C10 H10B 0.9800 . ?
C10 H10C 0.9800 . ?
C14 C22 1.503(6) . ?
C14 C15 1.406(4) . ?
C14 C22A 1.527(10) . ?
C11 H11A 0.9800 . ?
C11 H11B 0.9800 . ?
C11 H11C 0.9800 . ?
C12 H12A 0.9800 . ?
C12 H12B 0.9800 . ?
C12 H12C 0.9800 . ?
C22 H22 1.0000 . ?
C22 C24 1.540(6) . ?
C22 C23 1.529(6) . ?
C30 H30 0.9500 . ?
C30 C29 1.363(3) . ?
C30 C31 1.375(4) . ?
C19 H19 1.0000 . ?
C19 H19A 1.0000 . ?
C19 C20 1.530(10) . ?
C19 C21 1.544(10) . ?
C19 C21A 1.527(7) . ?
C19 C20A 1.537(8) . ?
C9 H9A 0.9800 . ?
C9 H9B 0.9800 . ?
C9 H9C 0.9800 . ?
C17 H17 0.9500 . ?
C17 C16 1.364(5) . ?
C29 H29 0.9500 . ?
C29 C31 1.381(4) 2_565 ?
C16 H16 0.9500 . ?
C16 C15 1.369(6) . ?
C15 H15 0.9500 . ?
C31 H31 0.9500 . ?
C24 H24A 0.9800 . ?
C24 H24B 0.9800 . ?
C24 H24C 0.9800 . ?
C23 H23A 0.9800 . ?
C23 H23B 0.9800 . ?
C23 H23C 0.9800 . ?
C20 H20A 0.9800 . ?
C20 H20B 0.9800 . ?
C20 H20C 0.9800 . ?
C21 H21A 0.9800 . ?
C21 H21B 0.9800 . ?
C21 H21C 0.9800 . ?
C27 H27A 0.9900 . ?
C27 H27B 0.9900 . ?
C27 C26 1.508(8) . ?
C27 C28 1.511(6) . ?
C26 H26A 0.9900 . ?
C26 H26B 0.9900 . ?
C26 C25 1.469(6) . ?
C28 H28A 0.9900 . ?
C28 H28B 0.9900 . ?
C25 H25A 0.9900 . ?
C25 H25B 0.9900 . ?
Li1 Li1 0.000(13) 2_665 ?
Li1 O2A 1.90(2) 2_665 ?
Li1 O2A 1.90(2) . ?
Li1 C25A 2.62(3) 2_665 ?
C24A H24D 0.9800 . ?
C24A H24E 0.9800 . ?
C24A H24F 0.9800 . ?
C24A C22A 1.539(10) . ?
C23A H23D 0.9800 . ?
C23A H23E 0.9800 . ?
C23A H23F 0.9800 . ?
C23A C22A 1.533(10) . ?
C21A H21D 0.9800 . ?
C21A H21E 0.9800 . ?
C21A H21F 0.9800 . ?
C20A H20D 0.9800 . ?
C20A H20E 0.9800 . ?
C20A H20F 0.9800 . ?
O2A C28A 1.457(11) . ?
O2A C25A 1.449(11) . ?
C28A H28C 0.9900 . ?
C28A H28D 0.9900 . ?
C28A C27A 1.512(11) . ?
C27A H27C 0.9900 . ?
C27A H27D 0.9900 . ?
C27A C26A 1.530(10) . ?
C26A H26C 0.9900 . ?
C26A H26D 0.9900 . ?
C26A C25A 1.503(11) . ?
C25A H25C 0.9900 . ?
C25A H25D 0.9900 . ?
C36 H36 0.9500 . ?
C36 C37 1.3900 . ?
C36 C35 1.3900 . ?
C37 H37 0.9500 . ?
C37 C32 1.3900 . ?
C32 H32 0.9500 . ?
C32 C33 1.3900 . ?
C33 H33 0.9500 . ?
C33 C34 1.3900 . ?
C34 H34 0.9500 . ?
C34 C35 1.3900 . ?
C35 H35 0.9500 . ?
C22A H22A 1.0000 . ?

loop_
_geom_torsion_atom_site_label_1
_geom_torsion_atom_site_label_2
_geom_torsion_atom_site_label_3
_geom_torsion_atom_site_label_4
_geom_torsion
_geom_torsion_site_symmetry_1
_geom_torsion_site_symmetry_2
_geom_torsion_site_symmetry_3
_geom_torsion_site_symmetry_4
_geom_torsion_publ_flag
O1 Li1 O2A Li1 0(100) . . . 2_665 ?
O1 Li1 O2A C28A 79(4) . . . . ?
O1 Li1 O2A C25A -69(2) . . . . ?
N1 C2 C3 C4 -177.49(19) . . . . ?
N1 C13 C18 C19 4.0(3) . . . . ?
N1 C13 C18 C17 -178.1(2) . . . . ?
N1 C13 C14 C22 -0.3(5) . . . . ?
N1 C13 C14 C15 178.7(2) . . . . ?
N1 C13 C14 C22A 2.3(10) . . . . ?
C1 C1 C2 N1 -2.3(4) 2_665 . . . ?
C1 C1 C2 C3 179.1(2) 2_665 . . . ?
C1 C1 C6 C7 1.3(2) 2_665 . . . ?
C1 C1 C6 C5 -178.9(2) 2_665 . . . ?
C1 C2 C3 C4 1.1(3) . . . . ?
C1 C6 C7 C6 -0.52(10) . . . 2_665 ?
C1 C6 C7 C12 118.0(2) . . . 2_665 ?
C1 C6 C7 C12 -118.7(2) . . . . ?
C1 C6 C5 C4 -0.4(3) . . . . ?
C2 N1 C13 C18 79.9(2) . . . . ?
C2 N1 C13 C14 -97.6(2) . . . . ?
C2 N1 B1 O1 171.56(15) . . . . ?
C2 N1 B1 N1 -8.44(15) . . . 2_665 ?
C2 C1 C6 C7 -177.11(15) . . . . ?
C2 C1 C6 C5 2.6(3) . . . . ?
C2 C3 C4 C8 -178.58(18) . . . . ?
C2 C3 C4 C5 1.1(3) . . . . ?
C6 C1 C2 N1 175.68(18) . . . . ?
C6 C1 C2 C3 -2.9(3) . . . . ?
C3 C4 C8 C10 60.7(3) . . . . ?
C3 C4 C8 C11 -59.7(3) . . . . ?
C3 C4 C8 C9 179.6(2) . . . . ?
C3 C4 C5 C6 -1.5(3) . . . . ?
C8 C4 C5 C6 178.20(19) . . . . ?
C7 C6 C5 C4 179.34(17) . . . . ?
C5 C6 C7 C6 179.7(2) . . . 2_665 ?
C5 C6 C7 C12 61.6(3) . . . . ?
C5 C6 C7 C12 -61.8(3) . . . 2_665 ?
C5 C4 C8 C10 -118.9(2) . . . . ?
C5 C4 C8 C11 120.6(2) . . . . ?
C5 C4 C8 C9 0.0(3) . . . . ?
C13 N1 C2 C1 -168.96(18) . . . . ?
C13 N1 C2 C3 9.5(3) . . . . ?
C13 N1 B1 O1 -6.57(16) . . . . ?
C13 N1 B1 N1 173.43(16) . . . 2_665 ?
C13 C18 C19 C20 94.5(11) . . . . ?
C13 C18 C19 C21 -142.4(10) . . . . ?
C13 C18 C19 C21A -155.4(7) . . . . ?
C13 C18 C19 C20A 79.8(7) . . . . ?
C13 C18 C17 C16 -0.4(4) . . . . ?
C13 C14 C22 C24 117.1(7) . . . . ?
C13 C14 C22 C23 -124.7(6) . . . . ?
C13 C14 C15 C16 -1.1(4) . . . . ?
C13 C14 C22A C24A 96(3) . . . . ?
C13 C14 C22A C23A -119(3) . . . . ?
C18 C13 C14 C22 -177.8(4) . . . . ?
C18 C13 C14 C15 1.2(4) . . . . ?
C18 C13 C14 C22A -175.2(10) . . . . ?
C18 C17 C16 C15 0.6(5) . . . . ?
C14 C13 C18 C19 -178.5(2) . . . . ?
C14 C13 C18 C17 -0.5(4) . . . . ?
C22 C14 C15 C16 178.0(4) . . . . ?
C19 C18 C17 C16 177.6(3) . . . . ?
C17 C18 C19 C20 -83.4(12) . . . . ?
C17 C18 C19 C21 39.7(10) . . . . ?
C17 C18 C19 C21A 26.7(7) . . . . ?
C17 C18 C19 C20A -98.1(7) . . . . ?
C17 C16 C15 C14 0.2(5) . . . . ?
B1 N1 C2 C1 12.9(3) . . . . ?
B1 N1 C2 C3 -168.57(16) . . . . ?
B1 N1 C13 C18 -101.6(2) . . . . ?
B1 N1 C13 C14 80.8(2) . . . . ?
C29 C30 C31 C29 -0.5(6) . . . 2_565 ?
C15 C14 C22 C24 -61.9(8) . . . . ?
C15 C14 C22 C23 56.4(7) . . . . ?
C15 C14 C22A C24A -80(3) . . . . ?
C15 C14 C22A C23A 65(3) . . . . ?
C31 C30 C29 C31 -0.7(5) . . . 2_565 ?
C27 C26 C25 O2 18.2(6) . . . . ?
C26 C27 C28 O2 37.8(6) . . . . ?
C28 O2 C25 C26 5.9(6) . . . . ?
C28 C27 C26 C25 -33.3(6) . . . . ?
C25 O2 C28 C27 -27.8(6) . . . . ?
Li1 O1 Li1 O2 0(78) 2_665 . . 2_665 ?
Li1 O1 Li1 O2 0(100) 2_665 . . . ?
Li1 O1 Li1 O2A 0(62) 2_665 . . 2_665 ?
Li1 O1 Li1 O2A 0(100) 2_665 . . . ?
Li1 O1 Li1 C25A 0(100) 2_665 . . 2_665 ?
Li1 O2 C28 C27 172.1(4) . . . . ?
Li1 O2 C28 C27 172.1(4) 2_665 . . . ?
Li1 O2 C25 C26 168.5(4) 2_665 . . . ?
Li1 O2 C25 C26 168.5(4) . . . . ?
Li1 Li1 O2A C28A 0.0(3) 2_665 . . . ?
Li1 Li1 O2A C25A 0.0(6) 2_665 . . . ?
Li1 O2A C28A C27A 176(4) 2_665 . . . ?
Li1 O2A C28A C27A 176(4) . . . . ?
Li1 O2A C25A C26A -168(2) 2_665 . . . ?
Li1 O2A C25A C26A -168(2) . . . . ?
O2A Li1 O2A Li1 0(100) 2_665 . . 2_665 ?
O2A Li1 O2A C28A -101(4) 2_665 . . . ?
O2A Li1 O2A C25A 111(2) 2_665 . . . ?
O2A C28A C27A C26A 26(4) . . . . ?
C28A O2A C25A C26A 32(4) . . . . ?
C28A C27A C26A C25A -8(5) . . . . ?
C27A C26A C25A O2A -13(4) . . . . ?
C25A Li1 O2A Li1 0(100) 2_665 . . 2_665 ?
C25A Li1 O2A C28A -68(4) 2_665 . . . ?
C25A Li1 O2A C25A 143.7(19) 2_665 . . . ?
C25A O2A C28A C27A -37(4) . . . . ?
C36 C37 C32 C33 0.0 . . . . ?
C37 C36 C35 C34 0.0 . . . . ?
C37 C32 C33 C34 0.0 . . . . ?
C32 C33 C34 C35 0.0 . . . . ?
C33 C34 C35 C36 0.0 . . . . ?
C35 C36 C37 C32 0.0 . . . . ?
C22A C14 C15 C16 175.5(10) . . . . ?
